data_4100013
loop_
_publ_author_name
'Eisler, Sara'
.
'Slepkov, Aaron D.'
.
'Elliott, Erin'
.
'Luu, Thanh'
.
'McDonald, Robert'
.
'Hegmann, Frank A.'
.
'Tykwinski, Rik R.'
.

_publ_section_title
;
Polyynes as a model for carbyne: synthesis, physical and nonlinear
  optical properties
;
_journal_name_full 'Journal of the American Chemical Society'
_journal_paper_doi 10.1021/ja044526l
_journal_year 2005
_chemical_formula_moiety 'C28 H42 Si2'
_chemical_formula_sum 'C28 H42 Si2'
_chemical_formula_weight 434.80
_space_group_IT_number 15
_symmetry_cell_setting monoclinic
_symmetry_space_group_name_Hall '-C 2yc'
_symmetry_space_group_name_H-M 'C 1 2/c 1'
_cell_angle_alpha 90.00
_cell_angle_beta 90.184(3)
_cell_angle_gamma 90.00
_cell_formula_units_Z 4
_cell_length_a 21.699(3)
_cell_length_b 7.8425(11)
_cell_length_c 16.242(2)
_cell_measurement_temperature 193(2)
_cell_volume 2764.0(7)
_cod_depositor_comments
;
The following automatic conversions were performed:
'_symmetry_cell_setting' value 'Monoclinic' changed to 'monoclinic'
according to '/home/saulius/struct/CIF-dictionaries/cif_core.dic'
dictionary named 'cif_core.dic' version 2.4.1 from 2010-06-29.

Automatic conversion script
Id: cif_fix_enum 1527 2010-12-29 10:47:43Z saulius 
;
_cod_original_sg_symbol_H-M 'C 2/c'
_cod_database_code 4100013

loop_
_symmetry_equiv_pos_as_xyz
'x, y, z'
'-x, y, -z+1/2'
'x+1/2, y+1/2, z'
'-x+1/2, y+1/2, -z+1/2'
'-x, -y, -z'
'x, -y, z-1/2'
'-x+1/2, -y+1/2, -z'
'x+1/2, -y+1/2, z-1/2'

loop_
_atom_site_label
_atom_site_type_symbol
_atom_site_fract_x
_atom_site_fract_y
_atom_site_fract_z
_atom_site_U_iso_or_equiv
_atom_site_adp_type
_atom_site_occupancy
_atom_site_symmetry_multiplicity
_atom_site_calc_flag
_atom_site_refinement_flags
_atom_site_disorder_assembly
_atom_site_disorder_group
Si Si 0.137673(17) 0.03352(5) 0.13470(2) 0.02473(15) Uani 1 1 d . . .
C1 C 0.10741(7) 0.15718(19) 0.22283(8) 0.0299(3) Uani 1 1 d . . .
C2 C 0.08560(7) 0.23363(19) 0.28042(8) 0.0297(3) Uani 1 1 d . . .
C3 C 0.06058(7) 0.31715(19) 0.34621(9) 0.0311(3) Uani 1 1 d . . .
C4 C 0.03798(7) 0.38821(19) 0.40481(8) 0.0314(3) Uani 1 1 d . . .
C5 C 0.01174(7) 0.46576(19) 0.47063(9) 0.0304(3) Uani 1 1 d . . .
C11 C 0.22176(7) -0.0080(2) 0.15611(9) 0.0303(3) Uani 1 1 d . . .
H11 H 0.2443 0.0996 0.1428 0.036 Uiso 1 1 calc R . .
C12 C 0.24780(8) -0.1470(2) 0.09937(10) 0.0435(4) Uani 1 1 d . . .
H12A H 0.2917 -0.1638 0.1115 0.052 Uiso 1 1 calc R . .
H12B H 0.2428 -0.1119 0.0418 0.052 Uiso 1 1 calc R . .
H12C H 0.2255 -0.2540 0.1086 0.052 Uiso 1 1 calc R . .
C13 C 0.23637(8) -0.0501(2) 0.24632(10) 0.0421(4) Uani 1 1 d . . .
H13A H 0.2808 -0.0677 0.2528 0.051 Uiso 1 1 calc R . .
H13B H 0.2144 -0.1542 0.2623 0.051 Uiso 1 1 calc R . .
H13C H 0.2232 0.0446 0.2815 0.051 Uiso 1 1 calc R . .
C21 C 0.12512(7) 0.1715(2) 0.04145(9) 0.0331(3) Uani 1 1 d . . .
H21 H 0.0800 0.1973 0.0394 0.040 Uiso 1 1 calc R . .
C22 C 0.15814(9) 0.3434(3) 0.04804(12) 0.0506(5) Uani 1 1 d . . .
H22A H 0.1502 0.4104 -0.0018 0.061 Uiso 1 1 calc R . .
H22B H 0.2026 0.3245 0.0540 0.061 Uiso 1 1 calc R . .
H22C H 0.1428 0.4055 0.0961 0.061 Uiso 1 1 calc R . .
C23 C 0.14067(9) 0.0828(3) -0.03999(9) 0.0513(5) Uani 1 1 d . . .
H23A H 0.1335 0.1619 -0.0858 0.062 Uiso 1 1 calc R . .
H23B H 0.1144 -0.0178 -0.0468 0.062 Uiso 1 1 calc R . .
H23C H 0.1840 0.0478 -0.0395 0.062 Uiso 1 1 calc R . .
C31 C 0.08840(7) -0.1637(2) 0.12882(9) 0.0327(3) Uani 1 1 d . . .
H31 H 0.1015 -0.2291 0.0790 0.039 Uiso 1 1 calc R . .
C32 C 0.02045(8) -0.1157(2) 0.11702(10) 0.0424(4) Uani 1 1 d . . .
H32A H -0.0045 -0.2197 0.1139 0.051 Uiso 1 1 calc R . .
H32B H 0.0157 -0.0505 0.0659 0.051 Uiso 1 1 calc R . .
H32C H 0.0068 -0.0463 0.1637 0.051 Uiso 1 1 calc R . .
C33 C 0.09526(9) -0.2825(2) 0.20330(11) 0.0463(4) Uani 1 1 d . . .
H33A H 0.0687 -0.3825 0.1959 0.056 Uiso 1 1 calc R . .
H33B H 0.0832 -0.2215 0.2534 0.056 Uiso 1 1 calc R . .
H33C H 0.1383 -0.3192 0.2082 0.056 Uiso 1 1 calc R . .

loop_
_atom_site_aniso_label
_atom_site_aniso_U_11
_atom_site_aniso_U_22
_atom_site_aniso_U_33
_atom_site_aniso_U_23
_atom_site_aniso_U_13
_atom_site_aniso_U_12
Si 0.0280(2) 0.0290(3) 0.0172(2) -0.00542(14) 0.00349(15) 0.00303(15)
C1 0.0342(8) 0.0317(8) 0.0238(6) -0.0049(6) 0.0043(6) 0.0006(6)
C2 0.0348(8) 0.0306(8) 0.0238(7) -0.0047(6) 0.0044(6) 0.0005(6)
C3 0.0368(8) 0.0310(8) 0.0255(7) -0.0048(6) 0.0055(6) 0.0008(6)
C4 0.0378(8) 0.0317(8) 0.0248(7) -0.0055(6) 0.0062(6) 0.0000(6)
C5 0.0371(8) 0.0293(8) 0.0250(7) -0.0043(5) 0.0064(6) -0.0007(6)
C11 0.0282(7) 0.0339(8) 0.0289(7) -0.0033(6) -0.0001(6) 0.0037(6)
C12 0.0435(10) 0.0520(10) 0.0350(8) -0.0050(7) 0.0068(7) 0.0175(8)
C13 0.0454(10) 0.0483(11) 0.0327(8) -0.0046(7) -0.0095(7) 0.0080(8)
C21 0.0298(8) 0.0453(9) 0.0241(7) 0.0027(6) 0.0024(6) 0.0047(6)
C22 0.0543(11) 0.0493(11) 0.0481(10) 0.0155(9) 0.0011(8) -0.0024(9)
C23 0.0531(11) 0.0804(14) 0.0205(7) 0.0002(8) 0.0018(7) 0.0091(10)
C31 0.0375(8) 0.0333(8) 0.0274(7) -0.0098(6) 0.0061(6) -0.0014(6)
C32 0.0368(9) 0.0486(10) 0.0416(9) -0.0062(8) 0.0001(7) -0.0059(7)
C33 0.0492(10) 0.0366(9) 0.0532(11) 0.0047(8) 0.0047(8) -0.0035(8)
